data_4335656
loop_
_publ_author_name
'Ting Hu'
'Thomas C. W. Mak'

_publ_section_title
;
 Silver(I) Multiple Salts Assembled with Phosphonate,
 Perfluorocarboxylate, and the Multinuclear Silver-Ethynediide
 Supramolecular Synthon
;
_journal_name_full 'Inorganic Chemistry'
_journal_page_first 9066
_journal_page_last 9076
_journal_paper_doi 10.1021/ic401259r
_journal_volume 52
_journal_year 2013
_chemical_formula_sum 'C16 H29 Ag7 F3 O11 P3'
_chemical_formula_weight 1302.39
_chemical_name_systematic
; 
 ? 
;
_space_group_IT_number 14
_symmetry_cell_setting monoclinic
_symmetry_space_group_name_Hall '-P 2yn'
_symmetry_space_group_name_H-M 'P 1 21/n 1'
_atom_sites_solution_hydrogens geom
_atom_sites_solution_primary direct
_atom_sites_solution_secondary difmap
_audit_creation_method SHELXL-97
_cell_angle_alpha 90.00
_cell_angle_beta 115.224(2)
_cell_angle_gamma 90.00
_cell_formula_units_Z 4
_cell_length_a 16.3767(14)
_cell_length_b 13.0796(11)
_cell_length_c 16.4928(14)
_cell_measurement_reflns_used 31124
_cell_measurement_temperature 296(2)
_cell_measurement_theta_max 26.484
_cell_measurement_theta_min 2.724
_cell_volume 3195.9(5)
_computing_cell_refinement SAINT(Bruker,2001)
_computing_data_collection APEX2(Bruker,2003)
_computing_data_reduction APEX2(Bruker,2003)
_computing_structure_refinement 'SHELXL-97 (Sheldrick, 1997)'
_computing_structure_solution 'SHELXS-97 (Sheldrick, 1990)'
_diffrn_ambient_temperature 296(2)
_diffrn_measured_fraction_theta_full 0.992
_diffrn_measured_fraction_theta_max 0.992
_diffrn_radiation_monochromator graphite
_diffrn_radiation_source 'fine-focus sealed tube'
_diffrn_radiation_type MoK\a
_diffrn_radiation_wavelength 0.71073
_diffrn_reflns_av_R_equivalents 0.1147
_diffrn_reflns_av_sigmaI/netI 0.1005
_diffrn_reflns_limit_h_max 21
_diffrn_reflns_limit_h_min -21
_diffrn_reflns_limit_k_max 17
_diffrn_reflns_limit_k_min -12
_diffrn_reflns_limit_l_max 21
_diffrn_reflns_limit_l_min -21
_diffrn_reflns_number 28815
_diffrn_reflns_theta_full 28.00
_diffrn_reflns_theta_max 28.00
_diffrn_reflns_theta_min 2.07
_exptl_absorpt_coefficient_mu 4.414
_exptl_absorpt_correction_T_max 0.6666
_exptl_absorpt_correction_T_min 0.5038
_exptl_absorpt_correction_type multi-scan
_exptl_absorpt_process_details SADABS
_exptl_crystal_colour colorless
_exptl_crystal_density_diffrn 2.707
_exptl_crystal_description hexagonal-like
_exptl_crystal_F_000 2456
_exptl_crystal_size_max 0.18
_exptl_crystal_size_mid 0.16
_exptl_crystal_size_min 0.10
_refine_diff_density_max 2.452
_refine_diff_density_min -1.242
_refine_diff_density_rms 0.290
_refine_ls_extinction_coef 0.00109(18)
_refine_ls_extinction_expression Fc^*^=kFc[1+0.001xFc^2^\l^3^/sin(2\q)]^-1/4^
_refine_ls_extinction_method SHELXL
_refine_ls_goodness_of_fit_ref 1.083
_refine_ls_hydrogen_treatment mixed
_refine_ls_matrix_type full
_refine_ls_number_parameters 371
_refine_ls_number_reflns 7658
_refine_ls_number_restraints 0
_refine_ls_restrained_S_all 1.083
_refine_ls_R_factor_all 0.1017
_refine_ls_R_factor_gt 0.0789
_refine_ls_shift/su_max 0.000
_refine_ls_shift/su_mean 0.000
_refine_ls_structure_factor_coef Fsqd
_refine_ls_weighting_details 'calc w=1/[\s^2^(Fo^2^)+(0.0719P)^2^+51.2290P] where P=(Fo^2^+2Fc^2^)/3'
_refine_ls_weighting_scheme calc
_refine_ls_wR_factor_gt 0.2044
_refine_ls_wR_factor_ref 0.2185
_reflns_number_gt 5734
_reflns_number_total 7658
_reflns_threshold_expression >2sigma(I)
_cod_data_source_file ic401259r_si_002_4.cif
_cod_data_source_block 4
_cod_database_code 4335656

loop_
_symmetry_equiv_pos_as_xyz
'x, y, z'
'-x+1/2, y+1/2, -z+1/2'
'-x, -y, -z'
'x-1/2, -y-1/2, z-1/2'

loop_
_atom_site_label
_atom_site_type_symbol
_atom_site_fract_x
_atom_site_fract_y
_atom_site_fract_z
_atom_site_U_iso_or_equiv
_atom_site_adp_type
_atom_site_occupancy
_atom_site_symmetry_multiplicity
_atom_site_calc_flag
_atom_site_refinement_flags
Ag1 Ag 0.25084(7) 0.75679(11) 0.07882(7) 0.0561(4) Uani 1 1 d .
Ag2 Ag 0.11197(8) 0.86129(10) -0.05852(8) 0.0554(3) Uani 1 1 d .
Ag3 Ag 0.03515(7) 0.93309(8) 0.09137(7) 0.0446(3) Uani 1 1 d .
Ag4 Ag 0.21279(7) 0.87839(8) 0.23002(7) 0.0459(3) Uani 1 1 d .
Ag5 Ag 0.20970(7) 0.65191(8) 0.22968(6) 0.0428(3) Uani 1 1 d .
Ag6 Ag 0.05264(7) 0.61630(8) 0.04654(6) 0.0469(3) Uani 1 1 d .
Ag7 Ag -0.05450(6) 0.79298(8) -0.06430(6) 0.0412(3) Uani 1 1 d .
C1 C 0.0786(7) 0.7867(9) 0.0532(8) 0.033(2) Uani 1 1 d .
C2 C 0.1397(8) 0.7641(9) 0.1268(7) 0.032(2) Uani 1 1 d .
C3 C 0.2754(10) 0.7918(16) -0.0891(10) 0.061(5) Uani 1 1 d .
C4 C 0.325(2) 0.786(4) -0.148(2) 0.148(16) Uani 1 1 d .
C5 C 0.2559(13) 1.1604(16) -0.0178(11) 0.069(5) Uani 1 1 d .
C6 C 0.2718(17) 1.096(2) -0.0866(17) 0.098(7) Uani 1 1 d .
H6A H 0.2672 1.1381 -0.1359 0.146 Uiso 1 1 calc R
H6B H 0.2273 1.0424 -0.1081 0.146 Uiso 1 1 calc R
H6C H 0.3309 1.0658 -0.0593 0.146 Uiso 1 1 calc R
C7 C 0.3439(13) 1.2053(17) 0.0484(17) 0.090(7) Uani 1 1 d .
H7A H 0.3638 1.2566 0.0193 0.135 Uiso 1 1 calc R
H7B H 0.3885 1.1522 0.0709 0.135 Uiso 1 1 calc R
H7C H 0.3353 1.2356 0.0973 0.135 Uiso 1 1 calc R
C8 C 0.1886(16) 1.2449(17) -0.0629(14) 0.088(7) Uani 1 1 d .
H8A H 0.1844 1.2887 -0.0181 0.132 Uiso 1 1 calc R
H8B H 0.1305 1.2156 -0.0986 0.132 Uiso 1 1 calc R
H8C H 0.2082 1.2841 -0.1006 0.132 Uiso 1 1 calc R
C9 C 0.0421(12) 1.0086(15) 0.3365(11) 0.065(5) Uani 1 1 d .
C10 C 0.0152(15) 0.9037(17) 0.2994(15) 0.088(7) Uani 1 1 d .
H10A H 0.0344 0.8552 0.3476 0.131 Uiso 1 1 calc R
H10B H 0.0432 0.8878 0.2602 0.131 Uiso 1 1 calc R
H10C H -0.0492 0.9005 0.2664 0.131 Uiso 1 1 calc R
C11 C 0.1114(16) 1.0046(17) 0.4348(11) 0.086(6) Uani 1 1 d .
H11A H 0.0910 0.9577 0.4670 0.129 Uiso 1 1 calc R
H11B H 0.1180 1.0715 0.4608 0.129 Uiso 1 1 calc R
H11C H 0.1685 0.9821 0.4380 0.129 Uiso 1 1 calc R
C12 C -0.0373(15) 1.074(2) 0.3281(17) 0.104(9) Uani 1 1 d .
H12A H -0.0882 1.0586 0.2727 0.156 Uiso 1 1 calc R
H12B H -0.0218 1.1448 0.3290 0.156 Uiso 1 1 calc R
H12C H -0.0522 1.0598 0.3773 0.156 Uiso 1 1 calc R
C13 C -0.0230(10) 0.4560(13) 0.2166(10) 0.055(4) Uani 1 1 d .
C14 C -0.1149(17) 0.407(4) 0.146(2) 0.21(3) Uani 1 1 d .
H14A H -0.1058 0.3785 0.0974 0.315 Uiso 1 1 calc R
H14B H -0.1604 0.4594 0.1244 0.315 Uiso 1 1 calc R
H14C H -0.1339 0.3547 0.1752 0.315 Uiso 1 1 calc R
C15 C -0.0014(16) 0.4189(18) 0.309(2) 0.102(9) Uani 1 1 d .
H15A H 0.0347 0.3580 0.3203 0.153 Uiso 1 1 calc R
H15B H -0.0563 0.4039 0.3139 0.153 Uiso 1 1 calc R
H15C H 0.0316 0.4706 0.3514 0.153 Uiso 1 1 calc R
C16 C -0.028(2) 0.570(2) 0.2220(19) 0.134(13) Uani 1 1 d .
H16A H -0.0814 0.5882 0.2289 0.201 Uiso 1 1 calc R
H16B H -0.0300 0.5996 0.1680 0.201 Uiso 1 1 calc R
H16C H 0.0243 0.5942 0.2724 0.201 Uiso 1 1 calc R
F1 F 0.300(2) 0.842(3) -0.2159(18) 0.28(2) Uani 1 1 d .
F2 F 0.328(2) 0.702(3) -0.177(2) 0.249(18) Uani 1 1 d .
F3 F 0.4123(13) 0.801(4) -0.1023(16) 0.28(2) Uani 1 1 d .
O1 O 0.3131(9) 0.7603(11) -0.0142(9) 0.074(4) Uani 1 1 d .
O2 O 0.2052(9) 0.8339(13) -0.1240(8) 0.082(4) Uani 1 1 d .
O3 O 0.1195(6) 1.0373(9) -0.0212(7) 0.059(3) Uani 1 1 d .
O4 O 0.2758(6) 0.9906(8) 0.0848(5) 0.048(2) Uani 1 1 d .
H4 H 0.2759 0.9748 0.1330 0.073 Uiso 1 1 calc R
O5 O 0.2003(6) 1.1478(7) 0.1163(5) 0.042(2) Uani 1 1 d .
O6 O 0.0353(6) 1.0683(7) 0.1750(5) 0.0387(19) Uani 1 1 d .
O7 O 0.1891(6) 1.0194(8) 0.2964(6) 0.047(2) Uani 1 1 d .
O8 O 0.1174(6) 1.1833(7) 0.3062(5) 0.041(2) Uani 1 1 d .
H8D H 0.1027 1.2212 0.2626 0.061 Uiso 1 1 calc R
O9 O 0.0412(7) 0.4594(7) 0.0879(5) 0.049(2) Uani 1 1 d .
O10 O 0.1526(6) 0.4813(8) 0.2489(6) 0.048(2) Uani 1 1 d .
O11 O 0.0799(9) 0.3104(8) 0.1895(6) 0.061(3) Uani 1 1 d .
P1 P 0.2089(2) 1.0833(3) 0.0427(2) 0.0379(7) Uani 1 1 d .
P2 P 0.0979(2) 1.0695(2) 0.27372(18) 0.0310(6) Uani 1 1 d .
P3 P 0.0664(2) 0.4266(2) 0.18401(19) 0.0316(6) Uani 1 1 d .

loop_
_atom_site_aniso_label
_atom_site_aniso_U_11
_atom_site_aniso_U_22
_atom_site_aniso_U_33
_atom_site_aniso_U_23
_atom_site_aniso_U_13
_atom_site_aniso_U_12
Ag1 0.0408(5) 0.0856(10) 0.0419(6) 0.0154(5) 0.0177(4) 0.0158(5)
Ag2 0.0487(6) 0.0579(8) 0.0619(7) 0.0208(6) 0.0257(5) 0.0172(5)
Ag3 0.0436(5) 0.0357(6) 0.0406(5) -0.0102(4) 0.0045(4) 0.0089(4)
Ag4 0.0462(5) 0.0337(6) 0.0437(5) -0.0111(4) 0.0057(4) -0.0051(4)
Ag5 0.0392(5) 0.0387(6) 0.0388(5) 0.0138(4) 0.0054(4) 0.0044(4)
Ag6 0.0571(6) 0.0236(5) 0.0388(5) -0.0017(4) -0.0001(4) -0.0112(4)
Ag7 0.0371(5) 0.0410(6) 0.0309(4) -0.0006(4) 0.0005(4) 0.0031(4)
C1 0.026(5) 0.031(6) 0.035(5) -0.007(5) 0.006(4) -0.001(4)
C2 0.038(6) 0.025(6) 0.025(5) 0.001(4) 0.007(4) -0.004(5)
C3 0.044(8) 0.102(15) 0.046(8) 0.007(8) 0.028(7) 0.012(8)
C4 0.14(3) 0.23(4) 0.14(3) 0.07(3) 0.12(2) 0.09(3)
C5 0.084(12) 0.078(13) 0.047(8) 0.012(8) 0.031(8) 0.016(10)
C6 0.096(16) 0.11(2) 0.100(17) -0.009(14) 0.058(14) -0.002(14)
C7 0.062(11) 0.079(15) 0.15(2) 0.013(14) 0.059(13) -0.022(10)
C8 0.111(17) 0.076(14) 0.079(13) 0.042(11) 0.044(12) 0.044(13)
C9 0.073(11) 0.068(12) 0.062(9) 0.026(9) 0.035(8) 0.014(9)
C10 0.081(13) 0.083(16) 0.079(13) 0.027(11) 0.015(10) -0.013(11)
C11 0.141(19) 0.070(13) 0.048(9) 0.020(9) 0.042(11) -0.004(13)
C12 0.074(13) 0.17(3) 0.104(17) 0.029(16) 0.070(13) 0.019(14)
C13 0.047(7) 0.058(10) 0.058(9) -0.027(8) 0.021(7) 0.001(7)
C14 0.070(15) 0.43(7) 0.15(3) -0.17(4) 0.077(18) -0.11(3)
C15 0.091(15) 0.086(17) 0.18(3) -0.024(16) 0.103(18) -0.007(12)
C16 0.15(2) 0.16(3) 0.12(2) 0.009(19) 0.09(2) 0.10(2)
F1 0.27(3) 0.47(5) 0.22(2) 0.18(3) 0.22(3) 0.20(3)
F2 0.27(4) 0.28(4) 0.28(4) -0.03(3) 0.20(3) 0.10(3)
F3 0.075(12) 0.63(7) 0.158(19) -0.05(3) 0.072(13) 0.02(2)
O1 0.070(8) 0.097(11) 0.071(8) 0.021(7) 0.045(7) 0.028(7)
O2 0.080(8) 0.130(13) 0.054(6) 0.039(7) 0.046(6) 0.044(8)
O3 0.028(4) 0.067(7) 0.058(6) -0.022(5) -0.005(4) 0.002(4)
O4 0.050(5) 0.053(6) 0.029(4) -0.005(4) 0.005(4) 0.020(5)
O5 0.043(5) 0.045(6) 0.029(4) -0.005(4) 0.006(3) 0.007(4)
O6 0.042(4) 0.036(5) 0.029(4) 0.000(3) 0.005(3) 0.004(4)
O7 0.036(4) 0.057(7) 0.036(4) -0.010(4) 0.005(4) 0.009(4)
O8 0.056(5) 0.031(5) 0.026(4) -0.005(3) 0.009(4) 0.001(4)
O9 0.076(6) 0.025(5) 0.024(4) -0.004(3) 0.001(4) -0.022(4)
O10 0.044(5) 0.052(6) 0.033(4) 0.005(4) 0.001(4) -0.010(4)
O11 0.113(9) 0.030(5) 0.043(5) 0.003(4) 0.035(6) 0.011(6)
P1 0.0294(14) 0.0433(19) 0.0294(14) -0.0048(13) 0.0013(11) 0.0054(13)
P2 0.0338(14) 0.0268(16) 0.0253(13) 0.0006(11) 0.0056(11) 0.0019(11)
P3 0.0347(14) 0.0231(15) 0.0278(13) -0.0007(11) 0.0044(11) -0.0017(11)

loop_
_atom_type_symbol
_atom_type_description
_atom_type_scat_dispersion_real
_atom_type_scat_dispersion_imag
_atom_type_scat_source
C C 0.0033 0.0016 'International Tables Vol C Tables 4.2.6.8 and 6.1.1.4'
H H 0.0000 0.0000 'International Tables Vol C Tables 4.2.6.8 and 6.1.1.4'
O O 0.0106 0.0060 'International Tables Vol C Tables 4.2.6.8 and 6.1.1.4'
F F 0.0171 0.0103 'International Tables Vol C Tables 4.2.6.8 and 6.1.1.4'
P P 0.1023 0.0942 'International Tables Vol C Tables 4.2.6.8 and 6.1.1.4'
Ag Ag -0.8971 1.1015 'International Tables Vol C Tables 4.2.6.8 and 6.1.1.4'

loop_
_geom_angle_atom_site_label_1
_geom_angle_atom_site_label_2
_geom_angle_atom_site_label_3
_geom_angle
_geom_angle_site_symmetry_1
_geom_angle_site_symmetry_3
O1 Ag1 C2 158.4(4) . .
O1 Ag1 O8 91.8(4) . 2_545
C2 Ag1 O8 109.1(3) . 2_545
O1 Ag1 C1 131.3(4) . .
C2 Ag1 C1 27.1(4) . .
O8 Ag1 C1 135.6(3) 2_545 .
O1 Ag1 Ag2 83.2(3) . .
C2 Ag1 Ag2 76.4(3) . .
O8 Ag1 Ag2 172.5(2) 2_545 .
C1 Ag1 Ag2 50.6(3) . .
O1 Ag1 Ag5 152.6(4) . .
C2 Ag1 Ag5 43.3(3) . .
O8 Ag1 Ag5 67.8(2) 2_545 .
C1 Ag1 Ag5 68.0(3) . .
Ag2 Ag1 Ag5 118.63(5) . .
O1 Ag1 Ag4 146.7(4) . .
C2 Ag1 Ag4 42.8(3) . .
O8 Ag1 Ag4 89.5(2) 2_545 .
C1 Ag1 Ag4 61.1(2) . .
Ag2 Ag1 Ag4 91.54(5) . .
Ag5 Ag1 Ag4 55.23(3) . .
O2 Ag2 C1 138.2(4) . .
O2 Ag2 O3 108.0(5) . .
C1 Ag2 O3 101.8(4) . .
O2 Ag2 O6 108.5(4) . 3_575
C1 Ag2 O6 106.4(3) . 3_575
O3 Ag2 O6 76.8(3) . 3_575
O2 Ag2 Ag1 80.0(3) . .
C1 Ag2 Ag1 62.6(3) . .
O3 Ag2 Ag1 109.3(2) . .
O6 Ag2 Ag1 168.0(2) 3_575 .
O2 Ag2 Ag7 140.9(5) . .
C1 Ag2 Ag7 49.6(3) . .
O3 Ag2 Ag7 105.0(2) . .
O6 Ag2 Ag7 59.8(2) 3_575 .
Ag1 Ag2 Ag7 108.23(5) . .
O2 Ag2 Ag3 161.2(4) . .
C1 Ag2 Ag3 41.5(3) . .
O3 Ag2 Ag3 62.0(3) . .
O6 Ag2 Ag3 85.5(2) 3_575 .
Ag1 Ag2 Ag3 88.32(4) . .
Ag7 Ag2 Ag3 56.94(3) . .
C1 Ag3 O6 159.4(3) . .
C1 Ag3 O3 114.5(4) . 3_575
O6 Ag3 O3 83.7(3) . 3_575
C1 Ag3 C2 26.8(4) . .
O6 Ag3 C2 132.7(3) . .
O3 Ag3 C2 134.3(4) 3_575 .
C1 Ag3 Ag4 71.3(3) . .
O6 Ag3 Ag4 88.4(2) . .
O3 Ag3 Ag4 160.1(3) 3_575 .
C2 Ag3 Ag4 45.8(2) . .
C1 Ag3 Ag7 47.7(3) . .
O6 Ag3 Ag7 152.3(2) . .
O3 Ag3 Ag7 69.0(3) 3_575 .
C2 Ag3 Ag7 73.6(2) . .
Ag4 Ag3 Ag7 118.96(4) . .
C1 Ag3 Ag3 103.4(3) . 3_575
O6 Ag3 Ag3 93.0(2) . 3_575
O3 Ag3 Ag3 64.4(3) 3_575 3_575
C2 Ag3 Ag3 125.7(2) . 3_575
Ag4 Ag3 Ag3 134.46(6) . 3_575
Ag7 Ag3 Ag3 71.45(4) . 3_575
C1 Ag3 Ag2 44.3(3) . .
O6 Ag3 Ag2 140.6(2) . .
O3 Ag3 Ag2 110.6(3) 3_575 .
C2 Ag3 Ag2 61.8(2) . .
Ag4 Ag3 Ag2 86.97(4) . .
Ag7 Ag3 Ag2 52.73(3) . .
Ag3 Ag3 Ag2 64.01(4) 3_575 .
C2 Ag4 O7 141.3(4) . .
C2 Ag4 O10 129.5(4) . 2
O7 Ag4 O10 79.3(3) . 2
C2 Ag4 Ag3 61.9(3) . .
O7 Ag4 Ag3 82.0(2) . .
O10 Ag4 Ag3 120.4(2) 2 .
C2 Ag4 Ag5 46.8(3) . .
O7 Ag4 Ag5 144.1(3) . .
O10 Ag4 Ag5 123.8(2) 2 .
Ag3 Ag4 Ag5 103.47(4) . .
C2 Ag4 Ag1 44.6(3) . .
O7 Ag4 Ag1 154.6(3) . .
O10 Ag4 Ag1 85.6(2) 2 .
Ag3 Ag4 Ag1 88.38(4) . .
Ag5 Ag4 Ag1 61.03(4) . .
C2 Ag5 O5 138.4(4) . 2_545
C2 Ag5 O7 119.4(4) . 2_545
O5 Ag5 O7 90.8(3) 2_545 2_545
C2 Ag5 Ag4 47.7(3) . .
O5 Ag5 Ag4 91.1(2) 2_545 .
O7 Ag5 Ag4 131.7(2) 2_545 .
C2 Ag5 Ag6 52.2(3) . .
O5 Ag5 Ag6 161.5(2) 2_545 .
O7 Ag5 Ag6 93.62(19) 2_545 .
Ag4 Ag5 Ag6 99.25(4) . .
C2 Ag5 Ag1 46.1(3) . .
O5 Ag5 Ag1 128.4(2) 2_545 .
O7 Ag5 Ag1 77.9(2) 2_545 .
Ag4 Ag5 Ag1 63.74(4) . .
Ag6 Ag5 Ag1 70.09(4) . .
O9 Ag6 C1 160.9(4) . .
O9 Ag6 O9 77.7(3) . 3_565
C1 Ag6 O9 120.2(4) . 3_565
O9 Ag6 C2 133.0(3) . .
C1 Ag6 C2 30.2(4) . .
O9 Ag6 C2 149.1(3) 3_565 .
O9 Ag6 Ag7 143.4(3) . .
C1 Ag6 Ag7 47.2(3) . .
O9 Ag6 Ag7 76.6(2) 3_565 .
C2 Ag6 Ag7 77.0(3) . .
O9 Ag6 Ag5 89.0(2) . .
C1 Ag6 Ag5 74.9(3) . .
O9 Ag6 Ag5 161.5(3) 3_565 .
C2 Ag6 Ag5 44.7(3) . .
Ag7 Ag6 Ag5 120.77(4) . .
C1 Ag7 O5 144.7(4) . 3_575
C1 Ag7 O11 119.1(4) . 3_565
O5 Ag7 O11 95.7(4) 3_575 3_565
C1 Ag7 Ag2 53.7(3) . .
O5 Ag7 Ag2 137.5(3) 3_575 .
O11 Ag7 Ag2 91.1(3) 3_565 .
C1 Ag7 Ag3 48.0(3) . .
O5 Ag7 Ag3 99.6(2) 3_575 .
O11 Ag7 Ag3 161.3(3) 3_565 .
Ag2 Ag7 Ag3 70.33(4) . .
C1 Ag7 Ag6 48.5(3) . .
O5 Ag7 Ag6 136.9(3) 3_575 .
O11 Ag7 Ag6 86.0(3) 3_565 .
Ag2 Ag7 Ag6 85.29(4) . .
Ag3 Ag7 Ag6 90.18(4) . .
C2 C1 Ag7 161.9(10) . .
C2 C1 Ag3 98.7(9) . .
Ag7 C1 Ag3 84.3(4) . .
C2 C1 Ag6 82.5(8) . .
Ag7 C1 Ag6 84.2(4) . .
Ag3 C1 Ag6 141.7(6) . .
C2 C1 Ag2 120.6(9) . .
Ag7 C1 Ag2 76.7(4) . .
Ag3 C1 Ag2 94.2(5) . .
Ag6 C1 Ag2 118.3(5) . .
C2 C1 Ag1 57.1(7) . .
Ag7 C1 Ag1 135.7(5) . .
Ag3 C1 Ag1 121.3(5) . .
Ag6 C1 Ag1 91.6(4) . .
Ag2 C1 Ag1 66.8(3) . .
C1 C2 Ag5 150.3(10) . .
C1 C2 Ag4 122.9(9) . .
Ag5 C2 Ag4 85.5(4) . .
C1 C2 Ag1 95.8(8) . .
Ag5 C2 Ag1 90.5(4) . .
Ag4 C2 Ag1 92.6(4) . .
C1 C2 Ag6 67.3(7) . .
Ag5 C2 Ag6 83.1(4) . .
Ag4 C2 Ag6 164.1(5) . .
Ag1 C2 Ag6 98.5(4) . .
C1 C2 Ag3 54.5(7) . .
Ag5 C2 Ag3 143.0(5) . .
Ag4 C2 Ag3 72.3(3) . .
Ag1 C2 Ag3 119.1(5) . .
Ag6 C2 Ag3 111.2(4) . .
O2 C3 O1 129.3(14) . .
O2 C3 C4 112.9(17) . .
O1 C3 C4 117.7(18) . .
F2 C4 F1 104(4) . .
F2 C4 F3 99(3) . .
F1 C4 F3 107(4) . .
F2 C4 C3 115(4) . .
F1 C4 C3 119(2) . .
F3 C4 C3 112(3) . .
C7 C5 C8 110(2) . .
C7 C5 C6 110.0(18) . .
C8 C5 C6 111.0(17) . .
C7 C5 P1 108.5(12) . .
C8 C5 P1 106.7(14) . .
C6 C5 P1 110.5(16) . .
C10 C9 C12 113.0(19) . .
C10 C9 C11 111.0(16) . .
C12 C9 C11 109.6(17) . .
C10 C9 P2 107.4(14) . .
C12 C9 P2 108.7(13) . .
C11 C9 P2 106.9(13) . .
C15 C13 C16 105.1(16) . .
C15 C13 C14 111(2) . .
C16 C13 C14 113(2) . .
C15 C13 P3 111.4(12) . .
C16 C13 P3 107.5(15) . .
C14 C13 P3 109.5(12) . .
C3 O1 Ag1 123.1(10) . .
C3 O2 Ag2 124.1(10) . .
P1 O3 Ag3 143.5(7) . 3_575
P1 O3 Ag2 119.6(6) . .
Ag3 O3 Ag2 96.1(4) 3_575 .
P1 O5 Ag7 108.7(4) . 3_575
P1 O5 Ag5 130.3(5) . 2
Ag7 O5 Ag5 118.2(4) 3_575 2
P2 O6 Ag3 119.5(5) . .
P2 O6 Ag2 143.6(5) . 3_575
Ag3 O6 Ag2 94.0(3) . 3_575
P2 O7 Ag4 125.7(5) . .
P2 O7 Ag5 107.8(5) . 2
Ag4 O7 Ag5 102.3(3) . 2
P2 O8 Ag1 129.6(5) . 2
P3 O9 Ag6 124.5(5) . .
P3 O9 Ag6 130.8(5) . 3_565
Ag6 O9 Ag6 102.3(3) . 3_565
P3 O10 Ag4 110.1(6) . 2_545
P3 O11 Ag7 123.4(5) . 3_565
O3 P1 O5 112.5(6) . .
O3 P1 O4 106.5(6) . .
O5 P1 O4 110.7(5) . .
O3 P1 C5 110.5(8) . .
O5 P1 C5 109.6(8) . .
O4 P1 C5 106.9(7) . .
O6 P2 O7 113.9(5) . .
O6 P2 O8 108.8(5) . .
O7 P2 O8 106.8(5) . .
O6 P2 C9 109.4(7) . .
O7 P2 C9 110.4(7) . .
O8 P2 C9 107.3(7) . .
O9 P3 O11 108.0(5) . .
O9 P3 O10 110.8(5) . .
O11 P3 O10 110.7(6) . .
O9 P3 C13 110.9(7) . .
O11 P3 C13 108.0(8) . .
O10 P3 C13 108.4(6) . .

loop_
_geom_bond_atom_site_label_1
_geom_bond_atom_site_label_2
_geom_bond_distance
_geom_bond_site_symmetry_2
Ag1 O1 2.174(11) .
Ag1 C2 2.275(12) .
Ag1 O8 2.385(8) 2_545
Ag1 C1 2.696(11) .
Ag1 Ag2 2.7893(15) .
Ag1 Ag5 3.1552(15) .
Ag1 Ag4 3.2343(16) .
Ag2 O2 2.244(11) .
Ag2 C1 2.346(13) .
Ag2 O3 2.373(12) .
Ag2 O6 2.531(8) 3_575
Ag2 Ag7 2.8315(16) .
Ag2 Ag3 3.3506(16) .
Ag3 C1 2.226(12) .
Ag3 O6 2.242(9) .
Ag3 O3 2.326(9) 3_575
Ag3 C2 2.703(12) .
Ag3 Ag4 2.9213(14) .
Ag3 Ag7 2.9821(13) .
Ag3 Ag3 3.243(2) 3_575
Ag4 C2 2.198(11) .
Ag4 O7 2.262(10) .
Ag4 O10 2.477(11) 2
Ag4 Ag5 2.9627(15) .
Ag5 C2 2.165(11) .
Ag5 O5 2.331(8) 2_545
Ag5 O7 2.558(11) 2_545
Ag5 Ag6 3.0553(13) .
Ag6 O9 2.196(9) .
Ag6 C1 2.263(12) .
Ag6 O9 2.313(8) 3_565
Ag6 C2 2.431(11) .
Ag6 Ag7 3.0046(14) .
Ag7 C1 2.217(11) .
Ag7 O5 2.301(9) 3_575
Ag7 O11 2.353(10) 3_565
C1 C2 1.235(15) .
C3 O2 1.179(19) .
C3 O1 1.195(19) .
C3 C4 1.51(3) .
C4 F2 1.21(5) .
C4 F1 1.25(4) .
C4 F3 1.32(4) .
C5 C7 1.51(3) .
C5 C8 1.51(3) .
C5 C6 1.53(3) .
C5 P1 1.805(19) .
C9 C10 1.49(3) .
C9 C12 1.51(3) .
C9 C11 1.53(2) .
C9 P2 1.829(16) .
C13 C15 1.49(3) .
C13 C16 1.49(3) .
C13 C14 1.59(3) .
C13 P3 1.804(15) .
O3 P1 1.517(9) .
O3 Ag3 2.326(9) 3_575
O4 P1 1.582(9) .
O5 P1 1.533(9) .
O5 Ag7 2.301(9) 3_575
O5 Ag5 2.331(8) 2
O6 P2 1.510(8) .
O6 Ag2 2.531(8) 3_575
O7 P2 1.524(9) .
O7 Ag5 2.558(11) 2
O8 P2 1.569(9) .
O8 Ag1 2.385(8) 2
O9 P3 1.520(9) .
O9 Ag6 2.313(8) 3_565
O10 P3 1.537(9) .
O10 Ag4 2.477(10) 2_545
O11 P3 1.533(10) .
O11 Ag7 2.353(10) 3_565
